data_7026194
loop_
_publ_author_name
'Hashimoto, Hisako'
'Suzuki, Toshinori'
'Tobita, Hiromi'

_publ_section_title
;
 Synthesis of \h(2)-cyclooctene iridium and rhodium complexes supported by
 a novel P,N-chelate ligand and their reactivity toward hydrosilanes:
 facile Cl migration from metal to silicon via silylene complex
 intermediates and formation of a base-stabilised silylene complex.
;
_journal_issue 39
_journal_name_full 'Dalton transactions (Cambridge, England : 2003)'
_journal_page_first 9386
_journal_page_last 9400
_journal_paper_doi 10.1039/c0dt00264j
_journal_volume 39
_journal_year 2010
_chemical_formula_moiety 'C24 H43 Cl Ir N P2, C7 H8'
_chemical_formula_sum 'C31 H51 Cl Ir N P2'
_chemical_formula_weight 727.32
_chemical_name_systematic
;
?
;
_space_group_IT_number 14
_symmetry_cell_setting monoclinic
_symmetry_space_group_name_Hall '-P 2ybc'
_symmetry_space_group_name_H-M 'P 1 21/c 1'
_atom_sites_solution_hydrogens geom
_atom_sites_solution_primary direct
_atom_sites_solution_secondary difmap
_audit_creation_method SHELXL-97
_cell_angle_alpha 90.00
_cell_angle_beta 93.2856(9)
_cell_angle_gamma 90.00
_cell_formula_units_Z 4
_cell_length_a 9.2063(5)
_cell_length_b 18.9042(12)
_cell_length_c 18.4783(12)
_cell_measurement_reflns_used 7012
_cell_measurement_temperature 150(2)
_cell_measurement_theta_max 27.48
_cell_measurement_theta_min 1.54
_cell_volume 3210.6(3)
_computing_cell_refinement PROCESS-AUTO
_computing_data_collection PROCESS-AUTO
_computing_data_reduction 'teXsan Ver. 1.11'
_computing_molecular_graphics ORTEP
_computing_structure_refinement 'SHELXL-97 (Sheldrick, 1997)'
_computing_structure_solution 'SHELXS-97 (Sheldrick, 1990)'
_diffrn_ambient_temperature 150(2)
_diffrn_detector_area_resol_mean 10.00
_diffrn_measured_fraction_theta_full 0.954
_diffrn_measured_fraction_theta_max 0.954
_diffrn_measurement_device_type 'Rigaku RAXIS-RAPID Imaging Plate'
_diffrn_measurement_method \w
_diffrn_radiation_monochromator graphite
_diffrn_radiation_source 'fine-focus sealed tube'
_diffrn_radiation_type MoK\a
_diffrn_radiation_wavelength 0.71069
_diffrn_reflns_av_R_equivalents 0.0943
_diffrn_reflns_av_sigmaI/netI 0.0732
_diffrn_reflns_limit_h_max 11
_diffrn_reflns_limit_h_min -11
_diffrn_reflns_limit_k_max 24
_diffrn_reflns_limit_k_min -23
_diffrn_reflns_limit_l_max 23
_diffrn_reflns_limit_l_min -21
_diffrn_reflns_number 21422
_diffrn_reflns_theta_full 27.48
_diffrn_reflns_theta_max 27.48
_diffrn_reflns_theta_min 1.54
_exptl_absorpt_coefficient_mu 4.361
_exptl_absorpt_correction_T_max 0.5803
_exptl_absorpt_correction_T_min 0.5243
_exptl_absorpt_correction_type integration
_exptl_absorpt_process_details 'NUMABS (Higashi, 1999)'
_exptl_crystal_colour yellow
_exptl_crystal_density_diffrn 1.505
_exptl_crystal_density_method 'not measured'
_exptl_crystal_description block
_exptl_crystal_F_000 1472
_exptl_crystal_size_max 0.17
_exptl_crystal_size_mid 0.15
_exptl_crystal_size_min 0.14
_refine_diff_density_max 2.222
_refine_diff_density_min -3.526
_refine_diff_density_rms 0.326
_refine_ls_extinction_method none
_refine_ls_goodness_of_fit_ref 1.133
_refine_ls_hydrogen_treatment constr
_refine_ls_matrix_type full
_refine_ls_number_parameters 332
_refine_ls_number_reflns 7012
_refine_ls_number_restraints 0
_refine_ls_restrained_S_all 1.133
_refine_ls_R_factor_all 0.1018
_refine_ls_R_factor_gt 0.0733
_refine_ls_shift/su_max 0.001
_refine_ls_shift/su_mean 0.000
_refine_ls_structure_factor_coef Fsqd
_refine_ls_weighting_details 'calc w=1/[\s^2^(Fo^2^)+(0.0001P)^2^+72.5522P] where P=(Fo^2^+2Fc^2^)/3'
_refine_ls_weighting_scheme calc
_refine_ls_wR_factor_gt 0.1355
_refine_ls_wR_factor_ref 0.1512
_reflns_number_gt 5499
_reflns_number_total 7012
_reflns_threshold_expression >2sigma(I)
_cod_data_source_file c0dt00264j.txt
_cod_data_source_block (PcyN-P,N)IrCl(PMe3)(3)\/YC7H8
_cod_original_sg_symbol_H-M 'P 21/c'
_cod_database_code 7026194

loop_
_symmetry_equiv_pos_as_xyz
'x, y, z'
'-x, y+1/2, -z+1/2'
'-x, -y, -z'
'x, -y-1/2, z-1/2'

loop_
_atom_site_label
_atom_site_type_symbol
_atom_site_fract_x
_atom_site_fract_y
_atom_site_fract_z
_atom_site_U_iso_or_equiv
_atom_site_adp_type
_atom_site_occupancy
_atom_site_symmetry_multiplicity
_atom_site_calc_flag
_atom_site_refinement_flags
Ir1 Ir 0.07599(5) 0.32190(2) 0.73871(2) 0.02324(12) Uani 1 1 d .
Cl1 Cl 0.0504(4) 0.19599(15) 0.72362(17) 0.0436(8) Uani 1 1 d .
P1 P 0.0702(3) 0.43538(14) 0.75705(12) 0.0189(5) Uani 1 1 d .
P2 P 0.2330(3) 0.31545(16) 0.65293(14) 0.0276(6) Uani 1 1 d .
N1 N -0.0666(9) 0.3156(5) 0.8307(5) 0.0271(19) Uani 1 1 d .
C1 C -0.0318(11) 0.4460(5) 0.8385(5) 0.022(2) Uani 1 1 d .
C2 C -0.0886(11) 0.3843(6) 0.8665(5) 0.024(2) Uani 1 1 d .
C3 C -0.1706(11) 0.3871(6) 0.9280(5) 0.029(2) Uani 1 1 d .
H1 H -0.2088 0.3449 0.9474 0.035 Uiso 1 1 calc R
C4 C -0.1958(12) 0.4510(6) 0.9602(5) 0.031(3) Uani 1 1 d .
H2 H -0.2505 0.4523 1.0022 0.037 Uiso 1 1 calc R
C5 C -0.1433(11) 0.5136(6) 0.9329(5) 0.026(2) Uani 1 1 d .
C6 C -0.0653(11) 0.5091(6) 0.8715(5) 0.025(2) Uani 1 1 d .
H3 H -0.0328 0.5518 0.8506 0.029 Uiso 1 1 calc R
C7 C -0.1746(13) 0.5827(6) 0.9674(6) 0.036(3) Uani 1 1 d .
H4 H -0.1307 0.6209 0.9402 0.053 Uiso 1 1 calc R
H5 H -0.1335 0.5828 1.0175 0.053 Uiso 1 1 calc R
H6 H -0.2801 0.5898 0.9671 0.053 Uiso 1 1 calc R
C8 C 0.2429(11) 0.4831(5) 0.7731(5) 0.023(2) Uani 1 1 d .
H7 H 0.2895 0.4818 0.7256 0.027 Uiso 1 1 calc R
C9 C 0.2410(12) 0.5610(6) 0.7938(6) 0.032(3) Uani 1 1 d .
H8 H 0.2074 0.5664 0.8435 0.039 Uiso 1 1 calc R
H9 H 0.1731 0.5872 0.7601 0.039 Uiso 1 1 calc R
C10 C 0.3952(13) 0.5911(7) 0.7903(7) 0.041(3) Uani 1 1 d .
H10 H 0.4261 0.5874 0.7400 0.049 Uiso 1 1 calc R
H11 H 0.3947 0.6418 0.8036 0.049 Uiso 1 1 calc R
C11 C 0.5029(14) 0.5521(7) 0.8406(8) 0.048(3) Uani 1 1 d .
H12 H 0.6020 0.5708 0.8347 0.058 Uiso 1 1 calc R
H13 H 0.4787 0.5601 0.8915 0.058 Uiso 1 1 calc R
C12 C 0.4999(15) 0.4748(8) 0.8247(8) 0.050(3) Uani 1 1 d .
H14 H 0.5644 0.4500 0.8611 0.059 Uiso 1 1 calc R
H15 H 0.5385 0.4666 0.7765 0.059 Uiso 1 1 calc R
C13 C 0.3477(12) 0.4435(7) 0.8254(6) 0.037(3) Uani 1 1 d .
H16 H 0.3129 0.4464 0.8751 0.044 Uiso 1 1 calc R
H17 H 0.3505 0.3930 0.8115 0.044 Uiso 1 1 calc R
C14 C -0.0392(10) 0.4951(5) 0.6953(5) 0.020(2) Uani 1 1 d .
H18 H -0.0507 0.5412 0.7208 0.025 Uiso 1 1 calc R
C15 C 0.0323(12) 0.5099(6) 0.6236(5) 0.028(2) Uani 1 1 d .
H19 H 0.1293 0.5316 0.6337 0.034 Uiso 1 1 calc R
H20 H 0.0454 0.4650 0.5972 0.034 Uiso 1 1 calc R
C16 C -0.0646(13) 0.5603(6) 0.5771(6) 0.034(3) Uani 1 1 d .
H21 H -0.0701 0.6064 0.6023 0.040 Uiso 1 1 calc R
H22 H -0.0195 0.5686 0.5305 0.040 Uiso 1 1 calc R
C17 C -0.2152(12) 0.5325(7) 0.5620(6) 0.037(3) Uani 1 1 d .
H23 H -0.2118 0.4896 0.5314 0.045 Uiso 1 1 calc R
H24 H -0.2750 0.5684 0.5351 0.045 Uiso 1 1 calc R
C18 C -0.2845(13) 0.5145(8) 0.6326(7) 0.046(3) Uani 1 1 d .
H25 H -0.3812 0.4930 0.6213 0.055 Uiso 1 1 calc R
H26 H -0.2991 0.5586 0.6600 0.055 Uiso 1 1 calc R
C19 C -0.1914(12) 0.4632(7) 0.6800(6) 0.036(3) Uani 1 1 d .
H27 H -0.1834 0.4173 0.6547 0.043 Uiso 1 1 calc R
H28 H -0.2380 0.4548 0.7262 0.043 Uiso 1 1 calc R
C20 C 0.0019(15) 0.2650(6) 0.8852(6) 0.041(3) Uani 1 1 d .
H29 H 0.0877 0.2871 0.9096 0.061 Uiso 1 1 calc R
H30 H 0.0312 0.2219 0.8605 0.061 Uiso 1 1 calc R
H31 H -0.0684 0.2530 0.9211 0.061 Uiso 1 1 calc R
C21 C -0.2106(14) 0.2869(7) 0.8043(7) 0.045(3) Uani 1 1 d .
H32 H -0.2748 0.2842 0.8447 0.068 Uiso 1 1 calc R
H33 H -0.1978 0.2395 0.7842 0.068 Uiso 1 1 calc R
H34 H -0.2541 0.3180 0.7665 0.068 Uiso 1 1 calc R
C22 C 0.3522(12) 0.3869(6) 0.6268(6) 0.033(3) Uani 1 1 d .
H35 H 0.4169 0.4005 0.6685 0.050 Uiso 1 1 calc R
H36 H 0.2933 0.4277 0.6107 0.050 Uiso 1 1 calc R
H37 H 0.4106 0.3709 0.5872 0.050 Uiso 1 1 calc R
C23 C 0.3723(13) 0.2489(7) 0.6725(7) 0.043(3) Uani 1 1 d .
H38 H 0.4261 0.2404 0.6291 0.064 Uiso 1 1 calc R
H39 H 0.3264 0.2048 0.6872 0.064 Uiso 1 1 calc R
H40 H 0.4395 0.2656 0.7119 0.064 Uiso 1 1 calc R
C24 C 0.1568(13) 0.2882(7) 0.5640(6) 0.038(3) Uani 1 1 d .
H41 H 0.2355 0.2822 0.5310 0.057 Uiso 1 1 calc R
H42 H 0.0891 0.3245 0.5448 0.057 Uiso 1 1 calc R
H43 H 0.1049 0.2433 0.5685 0.057 Uiso 1 1 calc R
C25 C 0.6419(17) 0.2323(9) 1.0150(8) 0.059(4) Uani 1 1 d .
C26 C 0.5420(16) 0.2812(8) 0.9909(8) 0.052(4) Uani 1 1 d .
H44 H 0.5344 0.3251 1.0155 0.062 Uiso 1 1 calc R
C27 C 0.4487(19) 0.2660(12) 0.9284(11) 0.084(6) Uani 1 1 d .
H45 H 0.3804 0.3002 0.9101 0.101 Uiso 1 1 calc R
C28 C 0.459(2) 0.1998(13) 0.8944(10) 0.083(6) Uani 1 1 d .
H46 H 0.3977 0.1879 0.8532 0.099 Uiso 1 1 calc R
C29 C 0.565(2) 0.1512(10) 0.9236(11) 0.079(6) Uani 1 1 d .
H47 H 0.5751 0.1059 0.9022 0.094 Uiso 1 1 calc R
C30 C 0.651(2) 0.1699(9) 0.9815(10) 0.073(5) Uani 1 1 d .
H48 H 0.7221 0.1371 0.9997 0.087 Uiso 1 1 calc R
C31 C 0.743(2) 0.2503(11) 1.0793(9) 0.080(6) Uani 1 1 d .
H49 H 0.6921 0.2429 1.1240 0.120 Uiso 1 1 calc R
H50 H 0.7725 0.2999 1.0762 0.120 Uiso 1 1 calc R
H51 H 0.8286 0.2197 1.0796 0.120 Uiso 1 1 calc R

loop_
_atom_site_aniso_label
_atom_site_aniso_U_11
_atom_site_aniso_U_22
_atom_site_aniso_U_33
_atom_site_aniso_U_23
_atom_site_aniso_U_13
_atom_site_aniso_U_12
Ir1 0.0280(2) 0.0196(2) 0.02256(18) -0.00067(17) 0.00511(13) -0.0002(2)
Cl1 0.062(2) 0.0197(14) 0.0507(19) -0.0052(12) 0.0173(15) -0.0063(13)
P1 0.0232(13) 0.0188(12) 0.0149(12) 0.0003(9) 0.0036(9) -0.0019(10)
P2 0.0331(15) 0.0268(15) 0.0232(13) -0.0007(11) 0.0058(10) 0.0056(13)
N1 0.020(4) 0.022(5) 0.040(5) 0.005(4) 0.008(3) -0.004(4)
C1 0.024(5) 0.025(5) 0.018(5) 0.005(4) 0.004(4) 0.009(4)
C2 0.031(6) 0.028(6) 0.014(5) -0.002(4) 0.001(4) 0.001(5)
C3 0.025(6) 0.038(7) 0.024(5) 0.006(5) -0.001(4) -0.003(5)
C4 0.034(6) 0.040(7) 0.020(5) -0.008(5) 0.007(4) 0.006(5)
C5 0.025(5) 0.029(6) 0.024(5) -0.005(4) -0.003(4) 0.008(5)
C6 0.032(6) 0.023(5) 0.019(5) 0.007(4) 0.004(4) 0.000(5)
C7 0.041(7) 0.045(7) 0.021(5) -0.011(5) 0.001(4) 0.011(6)
C8 0.029(5) 0.023(5) 0.017(5) 0.004(4) 0.005(4) -0.003(4)
C9 0.032(6) 0.022(6) 0.041(7) -0.002(5) -0.005(5) -0.003(5)
C10 0.030(6) 0.032(7) 0.061(8) -0.004(6) -0.001(5) -0.009(5)
C11 0.033(7) 0.050(9) 0.061(9) -0.005(7) -0.015(6) -0.005(6)
C12 0.047(8) 0.052(9) 0.048(8) 0.003(7) -0.012(6) -0.003(7)
C13 0.032(6) 0.042(7) 0.036(6) 0.004(5) -0.008(5) 0.004(5)
C14 0.024(5) 0.028(5) 0.010(4) 0.005(4) 0.002(3) 0.004(4)
C15 0.034(6) 0.027(6) 0.024(5) 0.005(4) 0.002(4) -0.003(5)
C16 0.047(7) 0.035(7) 0.020(5) 0.008(5) 0.006(5) 0.001(6)
C17 0.032(6) 0.047(8) 0.033(6) 0.010(5) -0.004(5) 0.004(6)
C18 0.031(6) 0.064(9) 0.044(7) 0.011(7) -0.001(5) 0.003(6)
C19 0.034(6) 0.042(7) 0.030(6) 0.007(5) -0.001(5) -0.005(6)
C20 0.054(8) 0.033(7) 0.036(7) 0.009(5) 0.005(6) 0.004(6)
C21 0.044(8) 0.045(8) 0.047(8) 0.005(6) 0.003(6) -0.010(6)
C22 0.029(6) 0.041(7) 0.032(6) -0.001(5) 0.012(5) 0.001(5)
C23 0.034(7) 0.043(7) 0.054(8) 0.010(6) 0.020(6) 0.029(6)
C24 0.040(7) 0.042(7) 0.031(6) -0.008(5) 0.002(5) 0.004(6)
C25 0.055(10) 0.071(11) 0.055(9) 0.019(8) 0.024(7) -0.009(8)
C26 0.047(8) 0.055(9) 0.057(9) 0.015(7) 0.026(7) 0.001(7)
C27 0.051(10) 0.116(18) 0.087(14) 0.053(13) 0.020(9) -0.010(11)
C28 0.077(13) 0.114(18) 0.060(11) -0.010(11) 0.027(9) -0.052(13)
C29 0.094(15) 0.062(12) 0.082(13) -0.008(10) 0.028(11) -0.026(11)
C30 0.095(14) 0.039(9) 0.089(13) -0.003(9) 0.046(11) -0.013(9)
C31 0.076(12) 0.112(16) 0.052(10) 0.007(10) 0.016(9) -0.010(12)

loop_
_atom_type_symbol
_atom_type_description
_atom_type_scat_dispersion_real
_atom_type_scat_dispersion_imag
_atom_type_scat_source
C C 0.0033 0.0016 'International Tables Vol C Tables 4.2.6.8 and 6.1.1.4'
H H 0.0000 0.0000 'International Tables Vol C Tables 4.2.6.8 and 6.1.1.4'
Cl Cl 0.1484 0.1585 'International Tables Vol C Tables 4.2.6.8 and 6.1.1.4'
Ir Ir -1.4442 7.9887 'International Tables Vol C Tables 4.2.6.8 and 6.1.1.4'
N N 0.0061 0.0033 'International Tables Vol C Tables 4.2.6.8 and 6.1.1.4'
P P 0.1023 0.0942 'International Tables Vol C Tables 4.2.6.8 and 6.1.1.4'

loop_
_geom_angle_atom_site_label_1
_geom_angle_atom_site_label_2
_geom_angle_atom_site_label_3
_geom_angle
P1 Ir1 N1 84.9(2)
P1 Ir1 P2 100.92(10)
N1 Ir1 P2 172.4(2)
P1 Ir1 Cl1 172.48(11)
N1 Ir1 Cl1 88.7(2)
P2 Ir1 Cl1 85.76(11)
C1 P1 C8 107.1(5)
C1 P1 C14 98.8(4)
C8 P1 C14 103.5(5)
C1 P1 Ir1 104.8(3)
C8 P1 Ir1 118.8(3)
C14 P1 Ir1 121.4(3)
C23 P2 C22 97.9(6)
C23 P2 C24 102.4(6)
C22 P2 C24 100.2(6)
C23 P2 Ir1 112.2(4)
C22 P2 Ir1 125.3(4)
C24 P2 Ir1 115.4(4)
C2 N1 C21 109.0(9)
C2 N1 C20 108.8(8)
C21 N1 C20 108.6(9)
C2 N1 Ir1 113.7(6)
C21 N1 Ir1 108.9(7)
C20 N1 Ir1 107.8(7)
C6 C1 C2 117.5(9)
C6 C1 P1 126.5(8)
C2 C1 P1 115.8(7)
C1 C2 C3 120.1(10)
C1 C2 N1 120.4(8)
C3 C2 N1 119.5(9)
C4 C3 C2 119.9(10)
C4 C3 H1 120.1
C2 C3 H1 120.1
C3 C4 C5 121.6(10)
C3 C4 H2 119.2
C5 C4 H2 119.2
C6 C5 C4 117.1(10)
C6 C5 C7 121.8(10)
C4 C5 C7 121.0(10)
C5 C6 C1 123.7(10)
C5 C6 H3 118.2
C1 C6 H3 118.2
C5 C7 H4 109.5
C5 C7 H5 109.5
H4 C7 H5 109.5
C5 C7 H6 109.5
H4 C7 H6 109.5
H5 C7 H6 109.5
C9 C8 C13 109.4(9)
C9 C8 P1 119.6(8)
C13 C8 P1 111.8(7)
C9 C8 H7 104.9
C13 C8 H7 104.9
P1 C8 H7 104.9
C8 C9 C10 108.9(10)
C8 C9 H8 109.9
C10 C9 H8 109.9
C8 C9 H9 109.9
C10 C9 H9 109.9
H8 C9 H9 108.3
C11 C10 C9 111.7(11)
C11 C10 H10 109.3
C9 C10 H10 109.3
C11 C10 H11 109.3
C9 C10 H11 109.3
H10 C10 H11 107.9
C12 C11 C10 110.6(11)
C12 C11 H12 109.5
C10 C11 H12 109.5
C12 C11 H13 109.5
C10 C11 H13 109.5
H12 C11 H13 108.1
C11 C12 C13 112.7(12)
C11 C12 H14 109.1
C13 C12 H14 109.1
C11 C12 H15 109.1
C13 C12 H15 109.1
H14 C12 H15 107.8
C12 C13 C8 110.7(10)
C12 C13 H16 109.5
C8 C13 H16 109.5
C12 C13 H17 109.5
C8 C13 H17 109.5
H16 C13 H17 108.1
C19 C14 C15 110.0(8)
C19 C14 P1 109.4(7)
C15 C14 P1 113.3(7)
C19 C14 H18 108.0
C15 C14 H18 108.0
P1 C14 H18 108.0
C16 C15 C14 109.4(9)
C16 C15 H19 109.8
C14 C15 H19 109.8
C16 C15 H20 109.8
C14 C15 H20 109.8
H19 C15 H20 108.2
C17 C16 C15 112.9(9)
C17 C16 H21 109.0
C15 C16 H21 109.0
C17 C16 H22 109.0
C15 C16 H22 109.0
H21 C16 H22 107.8
C16 C17 C18 110.4(9)
C16 C17 H23 109.6
C18 C17 H23 109.6
C16 C17 H24 109.6
C18 C17 H24 109.6
H23 C17 H24 108.1
C17 C18 C19 112.5(10)
C17 C18 H25 109.1
C19 C18 H25 109.1
C17 C18 H26 109.1
C19 C18 H26 109.1
H25 C18 H26 107.8
C18 C19 C14 109.4(10)
C18 C19 H27 109.8
C14 C19 H27 109.8
C18 C19 H28 109.8
C14 C19 H28 109.8
H27 C19 H28 108.3
N1 C20 H29 109.5
N1 C20 H30 109.5
H29 C20 H30 109.5
N1 C20 H31 109.5
H29 C20 H31 109.5
H30 C20 H31 109.5
N1 C21 H32 109.5
N1 C21 H33 109.5
H32 C21 H33 109.5
N1 C21 H34 109.5
H32 C21 H34 109.5
H33 C21 H34 109.5
P2 C22 H35 109.5
P2 C22 H36 109.5
H35 C22 H36 109.5
P2 C22 H37 109.5
H35 C22 H37 109.5
H36 C22 H37 109.5
P2 C23 H38 109.5
P2 C23 H39 109.5
H38 C23 H39 109.5
P2 C23 H40 109.5
H38 C23 H40 109.5
H39 C23 H40 109.5
P2 C24 H41 109.5
P2 C24 H42 109.5
H41 C24 H42 109.5
P2 C24 H43 109.5
H41 C24 H43 109.5
H42 C24 H43 109.5
C30 C25 C26 120.5(18)
C30 C25 C31 120.9(18)
C26 C25 C31 118.6(17)
C25 C26 C27 119.4(17)
C25 C26 H44 120.3
C27 C26 H44 120.3
C28 C27 C26 119.1(19)
C28 C27 H45 120.5
C26 C27 H45 120.5
C27 C28 C29 118.0(18)
C27 C28 H46 121.0
C29 C28 H46 121.0
C30 C29 C28 119.4(18)
C30 C29 H47 120.3
C28 C29 H47 120.3
C25 C30 C29 124(2)
C25 C30 H48 118.2
C29 C30 H48 118.2
C25 C31 H49 109.5
C25 C31 H50 109.5
H49 C31 H50 109.5
C25 C31 H51 109.5
H49 C31 H51 109.5
H50 C31 H51 109.5

loop_
_geom_bond_atom_site_label_1
_geom_bond_atom_site_label_2
_geom_bond_distance
Ir1 P1 2.173(3)
Ir1 N1 2.209(8)
Ir1 P2 2.209(3)
Ir1 Cl1 2.406(3)
P1 C1 1.830(9)
P1 C8 1.838(10)
P1 C14 1.859(9)
P2 C23 1.818(11)
P2 C22 1.823(12)
P2 C24 1.824(11)
N1 C2 1.476(13)
N1 C21 1.489(15)
N1 C20 1.502(14)
C1 C6 1.383(14)
C1 C2 1.390(14)
C2 C3 1.401(14)
C3 C4 1.372(15)
C3 H1 0.9500
C4 C5 1.383(16)
C4 H2 0.9500
C5 C6 1.381(14)
C5 C7 1.488(15)
C6 H3 0.9500
C7 H4 0.9800
C7 H5 0.9800
C7 H6 0.9800
C8 C9 1.523(14)
C8 C13 1.523(14)
C8 H7 1.0000
C9 C10 1.535(15)
C9 H8 0.9900
C9 H9 0.9900
C10 C11 1.512(17)
C10 H10 0.9900
C10 H11 0.9900
C11 C12 1.492(19)
C11 H12 0.9900
C11 H13 0.9900
C12 C13 1.522(17)
C12 H14 0.9900
C12 H15 0.9900
C13 H16 0.9900
C13 H17 0.9900
C14 C19 1.537(14)
C14 C15 1.539(13)
C14 H18 1.0000
C15 C16 1.535(15)
C15 H19 0.9900
C15 H20 0.9900
C16 C17 1.494(16)
C16 H21 0.9900
C16 H22 0.9900
C17 C18 1.522(16)
C17 H23 0.9900
C17 H24 0.9900
C18 C19 1.534(16)
C18 H25 0.9900
C18 H26 0.9900
C19 H27 0.9900
C19 H28 0.9900
C20 H29 0.9800
C20 H30 0.9800
C20 H31 0.9800
C21 H32 0.9800
C21 H33 0.9800
C21 H34 0.9800
C22 H35 0.9800
C22 H36 0.9800
C22 H37 0.9800
C23 H38 0.9800
C23 H39 0.9800
C23 H40 0.9800
C24 H41 0.9800
C24 H42 0.9800
C24 H43 0.9800
C25 C30 1.34(2)
C25 C26 1.36(2)
C25 C31 1.50(2)
C26 C27 1.43(2)
C26 H44 0.9500
C27 C28 1.41(3)
C27 H45 0.9500
C28 C29 1.42(3)
C28 H46 0.9500
C29 C30 1.34(3)
C29 H47 0.9500
C30 H48 0.9500
C31 H49 0.9800
C31 H50 0.9800
C31 H51 0.9800

loop_
_geom_torsion_atom_site_label_1
_geom_torsion_atom_site_label_2
_geom_torsion_atom_site_label_3
_geom_torsion_atom_site_label_4
_geom_torsion
N1 Ir1 P1 C1 4.9(4)
P2 Ir1 P1 C1 -170.2(3)
Cl1 Ir1 P1 C1 37.5(9)
N1 Ir1 P1 C8 124.2(4)
P2 Ir1 P1 C8 -50.8(4)
Cl1 Ir1 P1 C8 156.9(8)
N1 Ir1 P1 C14 -105.4(4)
P2 Ir1 P1 C14 79.6(4)
Cl1 Ir1 P1 C14 -72.8(9)
P1 Ir1 P2 C23 131.6(5)
N1 Ir1 P2 C23 -8.0(19)
Cl1 Ir1 P2 C23 -51.8(5)
P1 Ir1 P2 C22 13.6(5)
N1 Ir1 P2 C22 -126.1(19)
Cl1 Ir1 P2 C22 -169.9(5)
P1 Ir1 P2 C24 -111.6(5)
N1 Ir1 P2 C24 108.8(19)
Cl1 Ir1 P2 C24 64.9(5)
P1 Ir1 N1 C2 -5.9(6)
P2 Ir1 N1 C2 134.4(16)
Cl1 Ir1 N1 C2 178.2(6)
P1 Ir1 N1 C21 115.8(7)
P2 Ir1 N1 C21 -103.8(19)
Cl1 Ir1 N1 C21 -60.1(7)
P1 Ir1 N1 C20 -126.5(7)
P2 Ir1 N1 C20 14(2)
Cl1 Ir1 N1 C20 57.5(7)
C8 P1 C1 C6 53.6(10)
C14 P1 C1 C6 -53.6(10)
Ir1 P1 C1 C6 -179.5(9)
C8 P1 C1 C2 -131.0(8)
C14 P1 C1 C2 121.9(8)
Ir1 P1 C1 C2 -4.0(8)
C6 C1 C2 C3 -2.9(15)
P1 C1 C2 C3 -178.8(8)
C6 C1 C2 N1 175.3(9)
P1 C1 C2 N1 -0.6(13)
C21 N1 C2 C1 -116.7(11)
C20 N1 C2 C1 125.1(10)
Ir1 N1 C2 C1 5.0(12)
C21 N1 C2 C3 61.6(12)
C20 N1 C2 C3 -56.7(12)
Ir1 N1 C2 C3 -176.7(7)
C1 C2 C3 C4 0.5(16)
N1 C2 C3 C4 -177.8(9)
C2 C3 C4 C5 0.8(16)
C3 C4 C5 C6 0.5(16)
C3 C4 C5 C7 178.5(10)
C4 C5 C6 C1 -3.2(16)
C7 C5 C6 C1 178.9(10)
C2 C1 C6 C5 4.4(16)
P1 C1 C6 C5 179.8(8)
C1 P1 C8 C9 -55.4(9)
C14 P1 C8 C9 48.3(9)
Ir1 P1 C8 C9 -173.6(7)
C1 P1 C8 C13 74.2(8)
C14 P1 C8 C13 178.0(8)
Ir1 P1 C8 C13 -44.0(8)
C13 C8 C9 C10 59.6(12)
P1 C8 C9 C10 -169.7(8)
C8 C9 C10 C11 -59.0(13)
C9 C10 C11 C12 55.6(16)
C10 C11 C12 C13 -53.6(16)
C11 C12 C13 C8 55.5(14)
C9 C8 C13 C12 -58.1(13)
P1 C8 C13 C12 167.2(9)
C1 P1 C14 C19 -67.2(8)
C8 P1 C14 C19 -177.3(7)
Ir1 P1 C14 C19 46.1(8)
C1 P1 C14 C15 169.6(8)
C8 P1 C14 C15 59.6(8)
Ir1 P1 C14 C15 -77.0(8)
C19 C14 C15 C16 58.0(12)
P1 C14 C15 C16 -179.2(7)
C14 C15 C16 C17 -57.1(12)
C15 C16 C17 C18 55.0(14)
C16 C17 C18 C19 -54.8(15)
C17 C18 C19 C14 56.7(14)
C15 C14 C19 C18 -58.1(12)
P1 C14 C19 C18 176.8(8)
C30 C25 C26 C27 -1(2)
C31 C25 C26 C27 177.9(13)
C25 C26 C27 C28 2(2)
C26 C27 C28 C29 -1(2)
C27 C28 C29 C30 0(2)
C26 C25 C30 C29 0(2)
C31 C25 C30 C29 -179.4(15)
C28 C29 C30 C25 1(3)
